data_7000528
loop_
_publ_author_name
'Zheng, Yan-Zhen'
'Zhang, Yue-Biao'
'Tong, Ming-Liang'
'Xue, Wei'
'Chen, Xiao-Ming'

_publ_section_title
;
 Syntheses, structures and magnetic properties of a family of metal
 carboxylate polymers viain situ metal--ligand reactions of
 benzene-1,2,3-tricarboxylic acid
;
_journal_issue 8
_journal_name_full 'Dalton Transactions'
_journal_page_first 1396
_journal_paper_doi 10.1039/b815843f
_journal_year 2009
_chemical_formula_sum 'C38 H30 Co3 N4 O16'
_chemical_formula_weight 975.45
_chemical_name_systematic
;
?
;
_space_group_IT_number 15
_symmetry_cell_setting monoclinic
_symmetry_space_group_name_Hall '-C 2yc'
_symmetry_space_group_name_H-M 'C 1 2/c 1'
_atom_sites_solution_hydrogens geom
_atom_sites_solution_primary direct
_atom_sites_solution_secondary difmap
_audit_creation_method SHELXL-97
_cell_angle_alpha 90.00
_cell_angle_beta 100.592(3)
_cell_angle_gamma 90.00
_cell_formula_units_Z 4
_cell_length_a 30.386(5)
_cell_length_b 11.0580(19)
_cell_length_c 12.034(2)
_cell_measurement_reflns_used 6525
_cell_measurement_temperature 293(2)
_cell_measurement_theta_max 25.00
_cell_measurement_theta_min 2.056
_cell_volume 3974.6(12)
_computing_cell_refinement 'Bruker SMART'
_computing_data_collection 'Bruker SMART'
_computing_data_reduction 'Bruker SAINT'
_computing_molecular_graphics 'Bruker SHELXTL'
_computing_publication_material 'Bruker SHELXTL'
_computing_structure_refinement 'SHELXL-97 (Sheldrick, 1997)'
_computing_structure_solution 'SHELXS-97 (Sheldrick, 1990)'
_diffrn_ambient_temperature 293(2)
_diffrn_measured_fraction_theta_full 0.975
_diffrn_measured_fraction_theta_max 0.975
_diffrn_measurement_device_type 'CCD area detector'
_diffrn_measurement_method 'phi and omega scans'
_diffrn_radiation_monochromator graphite
_diffrn_radiation_source 'fine-focus sealed tube'
_diffrn_radiation_type MoK\a
_diffrn_radiation_wavelength 0.71073
_diffrn_reflns_av_R_equivalents 0.0419
_diffrn_reflns_av_sigmaI/netI 0.0403
_diffrn_reflns_limit_h_max 36
_diffrn_reflns_limit_h_min -36
_diffrn_reflns_limit_k_max 13
_diffrn_reflns_limit_k_min -12
_diffrn_reflns_limit_l_max 14
_diffrn_reflns_limit_l_min -14
_diffrn_reflns_number 13295
_diffrn_reflns_theta_full 25.00
_diffrn_reflns_theta_max 25.00
_diffrn_reflns_theta_min 1.96
_exptl_absorpt_coefficient_mu 1.317
_exptl_absorpt_correction_T_max 0.9371
_exptl_absorpt_correction_T_min 0.5706
_exptl_absorpt_correction_type multi-scan
_exptl_absorpt_process_details Sadabs
_exptl_crystal_colour red
_exptl_crystal_density_diffrn 1.630
_exptl_crystal_density_method 'not measured'
_exptl_crystal_description block
_exptl_crystal_F_000 1980
_exptl_crystal_size_max 0.48
_exptl_crystal_size_mid 0.23
_exptl_crystal_size_min 0.05
_refine_diff_density_max 2.957
_refine_diff_density_min -0.606
_refine_diff_density_rms 0.186
_refine_ls_extinction_method none
_refine_ls_goodness_of_fit_ref 1.047
_refine_ls_hydrogen_treatment constr
_refine_ls_matrix_type full
_refine_ls_number_parameters 276
_refine_ls_number_reflns 3415
_refine_ls_number_restraints 0
_refine_ls_restrained_S_all 1.047
_refine_ls_R_factor_all 0.0925
_refine_ls_R_factor_gt 0.0874
_refine_ls_shift/su_max 0.000
_refine_ls_shift/su_mean 0.000
_refine_ls_structure_factor_coef Fsqd
_refine_ls_weighting_details 'calc w=1/[\s^2^(Fo^2^)+(0.1100P)^2^+118.0831P] where P=(Fo^2^+2Fc^2^)/3'
_refine_ls_weighting_scheme calc
_refine_ls_wR_factor_gt 0.2353
_refine_ls_wR_factor_ref 0.2387
_reflns_number_gt 3073
_reflns_number_total 3415
_reflns_threshold_expression >2sigma(I)
_cod_data_source_file b815843f.txt
_cod_data_source_block 10
_cod_depositor_comments
;
The following automatic conversions were performed:
'_symmetry_cell_setting' value 'Monoclinic' changed to 'monoclinic'
according to '/home/saulius/struct/CIF-dictionaries/cif_core.dic'
dictionary named 'cif_core.dic' version 2.4.1 from 2010-06-29.

Automatic conversion script
Id: cif_fix_enum 1527 2010-12-29 10:47:43Z saulius 
;
_cod_original_sg_symbol_H-M C2/c
_cod_database_code 7000528

loop_
_symmetry_equiv_pos_as_xyz
'x, y, z'
'-x, y, -z+1/2'
'x+1/2, y+1/2, z'
'-x+1/2, y+1/2, -z+1/2'
'-x, -y, -z'
'x, -y, z-1/2'
'-x+1/2, -y+1/2, -z'
'x+1/2, -y+1/2, z-1/2'

loop_
_atom_site_label
_atom_site_type_symbol
_atom_site_fract_x
_atom_site_fract_y
_atom_site_fract_z
_atom_site_U_iso_or_equiv
_atom_site_adp_type
_atom_site_occupancy
_atom_site_symmetry_multiplicity
_atom_site_calc_flag
_atom_site_refinement_flags
_atom_site_disorder_assembly
_atom_site_disorder_group
Co1 Co 0.38714(3) 0.59189(9) -0.52844(8) 0.0200(3) Uani 1 1 d . . .
Co2 Co 0.5000 0.44756(13) -0.2500 0.0209(4) Uani 1 2 d S . .
O1 O 0.46156(18) 0.5728(5) -0.1992(5) 0.0279(12) Uani 1 1 d . . .
O2 O 0.39912(18) 0.4749(5) -0.1812(4) 0.0242(12) Uani 1 1 d . . .
O3 O 0.38087(19) 0.6488(5) -0.3689(4) 0.0271(12) Uani 1 1 d . . .
O4 O 0.3457(2) 0.8244(6) -0.3962(5) 0.0462(18) Uani 1 1 d . . .
O5 O 0.43929(19) 0.5185(5) 0.0499(5) 0.0269(12) Uani 1 1 d . . .
O6 O 0.4702(2) 0.6764(5) 0.1440(5) 0.0313(13) Uani 1 1 d . . .
O1W O 0.3355(2) 0.7215(6) -0.6011(5) 0.0365(14) Uani 1 1 d . . .
H1WA H 0.3223 0.7708 -0.5540 0.044 Uiso 1 1 calc R . .
H1WB H 0.3268 0.7273 -0.6791 0.044 Uiso 1 1 calc R . .
N1 N 0.4341(2) 0.7324(6) -0.5284(6) 0.0270(15) Uani 1 1 d . . .
N2 N 0.3356(2) 0.4617(6) -0.5190(6) 0.0292(15) Uani 1 1 d . . .
C1 C 0.4059(2) 0.6864(7) -0.1367(6) 0.0218(16) Uani 1 1 d . . .
C2 C 0.4174(3) 0.7162(7) -0.0215(7) 0.0243(16) Uani 1 1 d . . .
C3 C 0.4030(3) 0.8231(8) 0.0182(7) 0.0324(19) Uani 1 1 d . . .
H3A H 0.4109 0.8412 0.0947 0.039 Uiso 1 1 calc R . .
C4 C 0.3772(3) 0.9035(8) -0.0521(8) 0.039(2) Uani 1 1 d . . .
H4A H 0.3672 0.9746 -0.0238 0.047 Uiso 1 1 calc R . .
C5 C 0.3664(3) 0.8767(8) -0.1666(7) 0.035(2) Uani 1 1 d . . .
H5A H 0.3491 0.9311 -0.2151 0.042 Uiso 1 1 calc R . .
C6 C 0.3806(3) 0.7713(7) -0.2099(7) 0.0263(17) Uani 1 1 d . . .
C7 C 0.4225(3) 0.5675(7) -0.1782(6) 0.0235(16) Uani 1 1 d . . .
C8 C 0.4439(2) 0.6306(7) 0.0613(6) 0.0237(16) Uani 1 1 d . . .
C9 C 0.3677(2) 0.7475(7) -0.3349(7) 0.0266(17) Uani 1 1 d . . .
C10 C 0.4341(3) 0.8087(9) -0.6148(8) 0.039(2) Uani 1 1 d . . .
H10A H 0.4157 0.7906 -0.6835 0.047 Uiso 1 1 calc R . .
C11 C 0.4593(3) 0.9117(8) -0.6084(8) 0.037(2) Uani 1 1 d . . .
H11A H 0.4582 0.9608 -0.6717 0.045 Uiso 1 1 calc R . .
C12 C 0.4871(3) 0.9431(7) -0.5056(7) 0.0263(17) Uani 1 1 d . . .
C13 C 0.4893(3) 0.8612(8) -0.4199(7) 0.0321(19) Uani 1 1 d . . .
H13A H 0.5089 0.8744 -0.3520 0.039 Uiso 1 1 calc R . .
C14 C 0.4627(3) 0.7584(8) -0.4331(8) 0.0318(19) Uani 1 1 d . . .
H14A H 0.4647 0.7051 -0.3725 0.038 Uiso 1 1 calc R . .
C15 C 0.3301(3) 0.4173(9) -0.4203(8) 0.041(2) Uani 1 1 d . . .
H15A H 0.3490 0.4435 -0.3551 0.049 Uiso 1 1 calc R . .
C16 C 0.2975(3) 0.3343(9) -0.4102(8) 0.043(2) Uani 1 1 d . . .
H16A H 0.2954 0.3039 -0.3392 0.052 Uiso 1 1 calc R . .
C17 C 0.2677(3) 0.2953(8) -0.5040(7) 0.034(2) Uani 1 1 d . . .
C18 C 0.2746(3) 0.3384(10) -0.6066(8) 0.044(2) Uani 1 1 d . . .
H18A H 0.2564 0.3128 -0.6732 0.052 Uiso 1 1 calc R . .
C19 C 0.3088(3) 0.4201(9) -0.6104(8) 0.038(2) Uani 1 1 d . . .
H19A H 0.3132 0.4473 -0.6807 0.046 Uiso 1 1 calc R . .
O2W O 0.2555(5) 0.836(2) -0.390(2) 0.224(11) Uani 1 1 d . . .
H2WA H 0.2592 0.8109 -0.3225 0.269 Uiso 1 1 d R . .
H2WB H 0.2348 0.8866 -0.4143 0.269 Uiso 1 1 d R . .

loop_
_atom_site_aniso_label
_atom_site_aniso_U_11
_atom_site_aniso_U_22
_atom_site_aniso_U_33
_atom_site_aniso_U_23
_atom_site_aniso_U_13
_atom_site_aniso_U_12
Co1 0.0184(5) 0.0179(6) 0.0239(6) -0.0002(4) 0.0041(4) -0.0031(4)
Co2 0.0183(7) 0.0185(8) 0.0265(8) 0.000 0.0053(6) 0.000
O1 0.017(3) 0.032(3) 0.037(3) -0.004(2) 0.009(2) -0.001(2)
O2 0.027(3) 0.024(3) 0.024(3) -0.001(2) 0.010(2) -0.002(2)
O3 0.034(3) 0.023(3) 0.024(3) 0.000(2) 0.006(2) 0.003(2)
O4 0.056(4) 0.043(4) 0.035(4) 0.002(3) -0.005(3) 0.026(3)
O5 0.024(3) 0.022(3) 0.031(3) 0.000(2) -0.002(2) 0.001(2)
O6 0.034(3) 0.030(3) 0.026(3) 0.002(2) -0.005(2) -0.003(2)
O1W 0.039(4) 0.036(3) 0.034(3) 0.002(3) 0.006(3) 0.008(3)
N1 0.023(3) 0.017(3) 0.041(4) 0.000(3) 0.006(3) -0.003(3)
N2 0.024(4) 0.029(4) 0.034(4) -0.003(3) 0.005(3) -0.007(3)
C1 0.014(3) 0.024(4) 0.027(4) 0.000(3) 0.004(3) -0.004(3)
C2 0.028(4) 0.019(4) 0.025(4) 0.000(3) 0.002(3) 0.002(3)
C3 0.039(5) 0.031(5) 0.026(4) -0.004(3) 0.004(4) 0.004(4)
C4 0.047(6) 0.022(4) 0.045(5) -0.006(4) 0.002(4) 0.015(4)
C5 0.047(5) 0.023(4) 0.034(5) 0.005(4) 0.003(4) 0.014(4)
C6 0.026(4) 0.021(4) 0.032(4) 0.000(3) 0.007(3) 0.003(3)
C7 0.030(4) 0.022(4) 0.017(4) 0.000(3) 0.000(3) 0.004(3)
C8 0.019(4) 0.028(4) 0.024(4) 0.000(3) 0.004(3) 0.006(3)
C9 0.016(4) 0.030(4) 0.033(4) 0.002(3) 0.002(3) 0.000(3)
C10 0.049(6) 0.038(5) 0.029(5) -0.001(4) 0.002(4) -0.017(4)
C11 0.054(6) 0.024(5) 0.032(5) 0.007(3) 0.000(4) -0.016(4)
C12 0.024(4) 0.016(4) 0.038(5) 0.001(3) 0.006(3) 0.000(3)
C13 0.032(4) 0.028(4) 0.034(5) 0.004(4) 0.000(4) -0.010(4)
C14 0.030(4) 0.022(4) 0.042(5) 0.011(4) 0.003(4) -0.003(3)
C15 0.040(5) 0.053(6) 0.030(5) -0.006(4) 0.005(4) -0.027(5)
C16 0.044(5) 0.049(6) 0.036(5) 0.002(4) 0.006(4) -0.026(5)
C17 0.032(4) 0.035(5) 0.036(5) -0.003(4) 0.012(4) -0.015(4)
C18 0.039(5) 0.057(6) 0.034(5) 0.000(4) 0.002(4) -0.023(5)
C19 0.031(5) 0.048(6) 0.036(5) 0.004(4) 0.006(4) -0.017(4)
O2W 0.053(8) 0.35(3) 0.27(2) -0.01(2) 0.016(11) 0.037(14)

loop_
_atom_type_symbol
_atom_type_description
_atom_type_scat_dispersion_real
_atom_type_scat_dispersion_imag
_atom_type_scat_source
C C 0.0033 0.0016 'International Tables Vol C Tables 4.2.6.8 and 6.1.1.4'
H H 0.0000 0.0000 'International Tables Vol C Tables 4.2.6.8 and 6.1.1.4'
N N 0.0061 0.0033 'International Tables Vol C Tables 4.2.6.8 and 6.1.1.4'
O O 0.0106 0.0060 'International Tables Vol C Tables 4.2.6.8 and 6.1.1.4'
Co Co 0.3494 0.9721 'International Tables Vol C Tables 4.2.6.8 and 6.1.1.4'

loop_
_geom_angle_atom_site_label_1
_geom_angle_atom_site_label_2
_geom_angle_atom_site_label_3
_geom_angle
_geom_angle_site_symmetry_1
_geom_angle_site_symmetry_3
_geom_angle_publ_flag
O3 Co1 O2 174.2(2) . 6_565 ?
O3 Co1 O5 87.1(2) . 6_565 ?
O2 Co1 O5 87.1(2) 6_565 6_565 ?
O3 Co1 N1 87.3(3) . . ?
O2 Co1 N1 91.9(2) 6_565 . ?
O5 Co1 N1 88.5(2) 6_565 . ?
O3 Co1 N2 87.8(2) . . ?
O2 Co1 N2 93.3(2) 6_565 . ?
O5 Co1 N2 94.9(2) 6_565 . ?
N1 Co1 N2 174.0(3) . . ?
O3 Co1 O1W 89.4(2) . . ?
O2 Co1 O1W 96.2(2) 6_565 . ?
O5 Co1 O1W 174.7(2) 6_565 . ?
N1 Co1 O1W 87.3(3) . . ?
N2 Co1 O1W 89.1(3) . . ?
O6 Co2 O6 92.1(3) 5_665 6_565 ?
O6 Co2 O1 117.3(2) 5_665 2_654 ?
O6 Co2 O1 120.9(2) 6_565 2_654 ?
O6 Co2 O1 120.9(2) 5_665 . ?
O6 Co2 O1 117.3(2) 6_565 . ?
O1 Co2 O1 91.2(3) 2_654 . ?
C7 O1 Co2 131.4(5) . . ?
C7 O2 Co1 117.4(5) . 6_566 ?
C9 O3 Co1 131.1(5) . . ?
C8 O5 Co1 133.6(5) . 6_566 ?
C8 O6 Co2 112.3(5) . 5_665 ?
Co1 O1W H1WA 120.0 . . ?
Co1 O1W H1WB 120.0 . . ?
H1WA O1W H1WB 120.0 . . ?
C14 N1 C10 116.0(7) . . ?
C14 N1 Co1 119.4(5) . . ?
C10 N1 Co1 124.1(6) . . ?
C15 N2 C19 117.2(7) . . ?
C15 N2 Co1 120.7(6) . . ?
C19 N2 Co1 122.1(6) . . ?
C2 C1 C6 117.9(7) . . ?
C2 C1 C7 119.2(7) . . ?
C6 C1 C7 122.9(7) . . ?
C3 C2 C1 120.4(7) . . ?
C3 C2 C8 118.6(7) . . ?
C1 C2 C8 120.9(7) . . ?
C4 C3 C2 121.7(8) . . ?
C4 C3 H3A 119.2 . . ?
C2 C3 H3A 119.2 . . ?
C3 C4 C5 118.6(8) . . ?
C3 C4 H4A 120.7 . . ?
C5 C4 H4A 120.7 . . ?
C6 C5 C4 121.5(8) . . ?
C6 C5 H5A 119.3 . . ?
C4 C5 H5A 119.3 . . ?
C5 C6 C1 119.9(7) . . ?
C5 C6 C9 118.9(7) . . ?
C1 C6 C9 121.2(7) . . ?
O2 C7 O1 126.0(7) . . ?
O2 C7 C1 119.8(7) . . ?
O1 C7 C1 114.1(7) . . ?
O5 C8 O6 121.6(7) . . ?
O5 C8 C2 121.2(7) . . ?
O6 C8 C2 117.2(7) . . ?
O4 C9 O3 124.9(8) . . ?
O4 C9 C6 119.2(7) . . ?
O3 C9 C6 115.9(7) . . ?
N1 C10 C11 124.1(8) . . ?
N1 C10 H10A 117.9 . . ?
C11 C10 H10A 117.9 . . ?
C10 C11 C12 119.7(8) . . ?
C10 C11 H11A 120.2 . . ?
C12 C11 H11A 120.2 . . ?
C13 C12 C11 116.0(7) . . ?
C13 C12 C12 123.1(10) . 5_674 ?
C11 C12 C12 120.9(9) . 5_674 ?
C12 C13 C14 120.7(8) . . ?
C12 C13 H13A 119.6 . . ?
C14 C13 H13A 119.6 . . ?
N1 C14 C13 123.2(8) . . ?
N1 C14 H14A 118.4 . . ?
C13 C14 H14A 118.4 . . ?
N2 C15 C16 122.7(8) . . ?
N2 C15 H15A 118.7 . . ?
C16 C15 H15A 118.7 . . ?
C15 C16 C17 120.8(9) . . ?
C15 C16 H16A 119.6 . . ?
C17 C16 H16A 119.6 . . ?
C18 C17 C16 116.1(8) . . ?
C18 C17 C17 121.6(10) . 7_554 ?
C16 C17 C17 122.1(10) . 7_554 ?
C17 C18 C19 119.7(9) . . ?
C17 C18 H18A 120.2 . . ?
C19 C18 H18A 120.2 . . ?
N2 C19 C18 123.4(9) . . ?
N2 C19 H19A 118.3 . . ?
C18 C19 H19A 118.3 . . ?
H2WA O2W H2WB 120.0 . . ?

loop_
_geom_bond_atom_site_label_1
_geom_bond_atom_site_label_2
_geom_bond_distance
_geom_bond_site_symmetry_2
_geom_bond_publ_flag
Co1 O3 2.063(5) . ?
Co1 O2 2.075(5) 6_565 ?
Co1 O5 2.084(6) 6_565 ?
Co1 N1 2.110(6) . ?
Co1 N2 2.146(7) . ?
Co1 O1W 2.185(6) . ?
Co2 O6 1.975(6) 5_665 ?
Co2 O6 1.975(6) 6_565 ?
Co2 O1 1.979(6) 2_654 ?
Co2 O1 1.979(6) . ?
O1 C7 1.259(10) . ?
O2 C7 1.243(10) . ?
O2 Co1 2.075(5) 6_566 ?
O3 C9 1.256(10) . ?
O4 C9 1.239(10) . ?
O5 C8 1.252(10) . ?
O5 Co1 2.084(6) 6_566 ?
O6 C8 1.264(10) . ?
O6 Co2 1.975(6) 5_665 ?
O1W H1WA 0.9300 . ?
O1W H1WB 0.9300 . ?
N1 C14 1.337(11) . ?
N1 C10 1.339(11) . ?
N2 C15 1.324(12) . ?
N2 C19 1.325(11) . ?
C1 C2 1.404(11) . ?
C1 C6 1.414(11) . ?
C1 C7 1.526(11) . ?
C2 C3 1.377(11) . ?
C2 C8 1.497(11) . ?
C3 C4 1.369(12) . ?
C3 H3A 0.9300 . ?
C4 C5 1.388(13) . ?
C4 H4A 0.9300 . ?
C5 C6 1.378(12) . ?
C5 H5A 0.9300 . ?
C6 C9 1.506(12) . ?
C10 C11 1.368(12) . ?
C10 H10A 0.9300 . ?
C11 C12 1.407(12) . ?
C11 H11A 0.9300 . ?
C12 C13 1.365(12) . ?
C12 C12 1.475(15) 5_674 ?
C13 C14 1.388(12) . ?
C13 H13A 0.9300 . ?
C14 H14A 0.9300 . ?
C15 C16 1.372(13) . ?
C15 H15A 0.9300 . ?
C16 C17 1.380(13) . ?
C16 H16A 0.9300 . ?
C17 C18 1.376(13) . ?
C17 C17 1.485(16) 7_554 ?
C18 C19 1.383(13) . ?
C18 H18A 0.9300 . ?
C19 H19A 0.9300 . ?
O2W H2WA 0.8500 . ?
O2W H2WB 0.8501 . ?
